data_1550958
loop_
_publ_author_name
'Barrios Antunez, Diego'
'Greenhalgh, Mark'
'Brueckner, Alexander C.'
'Walden, Daniel M.'
'El\'ias-Rodr\'iguez, Pilar'
'Roberts, Patrick'
'Young, Benjamin'
'West, Thomas'
'Slawin, Alexandra'
'Ha Yeon Cheong, Paul'
'Smith, Andrew D.'

_publ_section_title
;
 Catalytic enantioselective synthesis of perfluoroalkyl-substituted
 \b-lactones via a concerted asynchronous [2+2] cycloaddition: A synthetic
 and computational study
;
_journal_name_full 'Chemical Science'
_journal_paper_doi 10.1039/C9SC00390H
_journal_year 2019
_chemical_absolute_configuration ad
_chemical_formula_moiety 'C19 H15 Br F5 N O2'
_chemical_formula_sum 'C19 H15 Br F5 N O2'
_chemical_formula_weight 464.23
_space_group_crystal_system monoclinic
_space_group_IT_number 4
_space_group_name_Hall 'P 2yb'
_space_group_name_H-M_alt 'P 1 21 1'
_symmetry_space_group_name_Hall 'P 2yb'
_symmetry_space_group_name_H-M 'P 1 21 1'
_atom_sites_solution_hydrogens geom
_atom_sites_solution_primary direct
_atom_sites_solution_secondary difmap
_audit_creation_date 2016-08-03
_audit_creation_method 'by CrystalStructure 4.2'
_audit_update_record
;
2018-12-19 deposited with the CCDC.    2019-04-29 downloaded from the CCDC.
;
_cell_angle_alpha 90.0000
_cell_angle_beta 101.939(9)
_cell_angle_gamma 90.0000
_cell_formula_units_Z 2
_cell_length_a 11.753(6)
_cell_length_b 6.281(3)
_cell_length_c 13.273(6)
_cell_measurement_reflns_used 3090
_cell_measurement_temperature 93
_cell_measurement_theta_max 27.40
_cell_measurement_theta_min 1.80
_cell_volume 958.6(8)
_computing_cell_refinement 'CrystalClear-SM Expert 2.1 b45'
_computing_data_collection 'CrystalClear-SM Expert 2.1 b45 (Rigaku, 2015)'
_computing_data_reduction 'CrystalClear-SM Expert 2.1 b45'
_computing_molecular_graphics 'CrystalStructure 4.2'
_computing_publication_material 'CrystalStructure 4.2 (Rigaku, 2015)'
_computing_structure_refinement 'SHELXL Version 2014/7 (Sheldrick, 2008)'
_computing_structure_solution 'SIR2011 (Burla, et al., 2012)'
_diffrn_ambient_temperature 93
_diffrn_detector_area_resol_mean 5.814
_diffrn_measured_fraction_theta_full 0.998
_diffrn_measured_fraction_theta_max 0.996
_diffrn_measurement_device_type 'Rigaku XtaLAB P200'
_diffrn_measurement_method \w
_diffrn_radiation_type 'Mo K\a'
_diffrn_radiation_wavelength 0.71075
_diffrn_reflns_av_R_equivalents 0.0639
_diffrn_reflns_Laue_measured_fraction_full 0.998
_diffrn_reflns_Laue_measured_fraction_max 0.996
_diffrn_reflns_limit_h_max 13
_diffrn_reflns_limit_h_min -14
_diffrn_reflns_limit_k_max 7
_diffrn_reflns_limit_k_min -7
_diffrn_reflns_limit_l_max 15
_diffrn_reflns_limit_l_min -15
_diffrn_reflns_number 10431
_diffrn_reflns_point_group_measured_fraction_full 0.988
_diffrn_reflns_point_group_measured_fraction_max 0.985
_diffrn_reflns_theta_full 25.242
_diffrn_reflns_theta_max 25.319
_diffrn_reflns_theta_min 1.771
_diffrn_standards_number 0
_exptl_absorpt_coefficient_mu 2.211
_exptl_absorpt_correction_T_max 0.936
_exptl_absorpt_correction_T_min 0.442
_exptl_absorpt_correction_type multi-scan
_exptl_absorpt_process_details 'REQAB (Rigaku, 1998)'
_exptl_crystal_colour colorless
_exptl_crystal_density_diffrn 1.608
_exptl_crystal_density_method 'not measured'
_exptl_crystal_description prism
_exptl_crystal_F_000 464.00
_exptl_crystal_size_max 0.100
_exptl_crystal_size_mid 0.100
_exptl_crystal_size_min 0.030
_refine_diff_density_max 0.39
_refine_diff_density_min -0.32
_refine_ls_abs_structure_details
;
 Flack x determined using 1082 quotients [(I+)-(I-)]/[(I+)+(I-)]
 (Parsons, Flack and Wagner, Acta Cryst. B69 (2013) 249-259).
;
_refine_ls_abs_structure_Flack -0.016(9)
_refine_ls_extinction_method none
_refine_ls_goodness_of_fit_ref 0.697
_refine_ls_hydrogen_treatment constr
_refine_ls_number_parameters 253
_refine_ls_number_reflns 3443
_refine_ls_number_restraints 1
_refine_ls_R_factor_all 0.0376
_refine_ls_R_factor_gt 0.0343
_refine_ls_shift/su_max 0.001
_refine_ls_structure_factor_coef Fsqd
_refine_ls_weighting_details 'w = 1/[\s^2^(Fo^2^)]'
_refine_ls_weighting_scheme calc
_refine_ls_wR_factor_gt 0.0617
_refine_ls_wR_factor_ref 0.0626
_reflns_Friedel_coverage 0.800
_reflns_Friedel_fraction_full 0.976
_reflns_Friedel_fraction_max 0.972
_reflns_number_gt 2979
_reflns_number_total 3443
_reflns_threshold_expression F^2^>2.0\s(F^2^)
_cod_data_source_file c9sc00390h2.cif
_cod_data_source_block 47
_cod_database_code 1550958

loop_
_space_group_symop_id
_space_group_symop_operation_xyz
1 +X,+Y,+Z
2 -X,1/2+Y,-Z

loop_
_atom_site_label
_atom_site_type_symbol
_atom_site_fract_x
_atom_site_fract_y
_atom_site_fract_z
_atom_site_U_iso_or_equiv
_atom_site_adp_type
_atom_site_occupancy
_atom_site_site_symmetry_order
_atom_site_calc_flag
_atom_site_refinement_flags_posn
_atom_site_refinement_flags_adp
Br14 Br 0.91914(4) 0.44681(9) 1.15508(3) 0.02810(14) Uani 1 1 d . .
F1 F 0.46691(19) -0.0698(6) 0.65849(17) 0.0248(6) Uani 1 1 d . .
F2 F 0.6236(2) -0.1924(4) 0.7601(2) 0.0249(7) Uani 1 1 d . .
F3 F 0.4076(3) 0.1215(5) 0.8330(3) 0.0345(9) Uani 1 1 d . .
F4 F 0.4080(3) -0.2215(5) 0.8212(3) 0.0333(9) Uani 1 1 d . .
F5 F 0.5457(2) -0.0627(7) 0.92623(17) 0.0322(6) Uani 1 1 d . .
O1 O 0.5226(3) 0.3451(5) 0.7005(2) 0.0212(8) Uani 1 1 d . .
O2 O 0.5501(3) 0.5242(5) 0.5558(2) 0.0276(9) Uani 1 1 d . .
N8 N 1.1396(3) 0.2953(6) 0.6321(3) 0.0236(10) Uani 1 1 d . .
C2 C 0.5746(4) 0.3836(8) 0.6158(4) 0.0222(12) Uani 1 1 d . .
C3 C 0.6581(4) 0.1952(8) 0.6387(3) 0.0181(11) Uani 1 1 d . .
H3 H 0.6273 0.0744 0.5919 0.022 Uiso 1 1 calc R U
C4 C 0.6079(4) 0.1788(8) 0.7405(4) 0.0188(12) Uani 1 1 d . .
C5 C 0.7845(4) 0.2252(8) 0.6388(3) 0.0180(11) Uani 1 1 d . .
C6 C 0.8444(4) 0.0681(7) 0.5975(3) 0.0204(11) Uani 1 1 d . .
H6 H 0.8039 -0.0563 0.5694 0.024 Uiso 1 1 calc R U
C7 C 0.9619(4) 0.0880(8) 0.5962(3) 0.0197(11) Uani 1 1 d . .
H7 H 1.0005 -0.0236 0.5685 0.024 Uiso 1 1 calc R U
C8 C 1.0240(4) 0.2707(7) 0.6353(3) 0.0171(11) Uani 1 1 d . .
C9 C 0.9629(3) 0.4313(10) 0.6777(3) 0.0209(10) Uani 1 1 d . .
H9 H 1.0028 0.5561 0.7060 0.025 Uiso 1 1 calc R U
C10 C 0.8458(4) 0.4079(8) 0.6782(3) 0.0214(12) Uani 1 1 d . .
H10 H 0.8063 0.5183 0.7060 0.026 Uiso 1 1 calc R U
C11 C 0.6861(4) 0.2427(7) 0.8401(4) 0.0181(11) Uani 1 1 d . .
C12 C 0.7883(4) 0.1307(8) 0.8798(4) 0.0223(12) Uani 1 1 d . .
H12 H 0.8102 0.0140 0.8426 0.027 Uiso 1 1 calc R U
C13 C 0.8579(4) 0.1892(8) 0.9737(4) 0.0223(12) Uani 1 1 d . .
H13 H 0.9265 0.1111 1.0015 0.027 Uiso 1 1 calc R U
C14 C 0.8261(4) 0.3622(8) 1.0257(3) 0.0202(11) Uani 1 1 d . .
C15 C 0.7266(4) 0.4788(9) 0.9876(3) 0.0207(12) Uani 1 1 d . .
H15 H 0.7068 0.5993 1.0236 0.025 Uiso 1 1 calc R U
C16 C 0.6564(4) 0.4147(9) 0.8951(3) 0.0194(11) Uani 1 1 d . .
H16 H 0.5866 0.4903 0.8690 0.023 Uiso 1 1 calc R U
C17 C 0.5439(4) -0.0306(10) 0.7468(3) 0.0202(11) Uani 1 1 d . .
C18 C 0.4755(4) -0.0490(11) 0.8339(3) 0.0232(10) Uani 1 1 d . .
C19 C 1.2040(4) 0.1206(8) 0.5987(4) 0.0266(13) Uani 1 1 d . .
H19A H 1.2844 0.1652 0.6011 0.032 Uiso 1 1 calc R U
H19B H 1.2035 -0.0018 0.6444 0.032 Uiso 1 1 calc R U
H19C H 1.1674 0.0804 0.5281 0.032 Uiso 1 1 calc R U
C20 C 1.2057(4) 0.4717(11) 0.6871(4) 0.0327(13) Uani 1 1 d . .
H20A H 1.2859 0.4664 0.6770 0.039 Uiso 1 1 calc R U
H20B H 1.1699 0.6069 0.6604 0.039 Uiso 1 1 calc R U
H20C H 1.2056 0.4604 0.7607 0.039 Uiso 1 1 calc R U

loop_
_atom_site_aniso_label
_atom_site_aniso_U_11
_atom_site_aniso_U_22
_atom_site_aniso_U_33
_atom_site_aniso_U_23
_atom_site_aniso_U_13
_atom_site_aniso_U_12
Br14 0.0315(3) 0.0362(3) 0.0159(2) -0.0038(3) 0.00314(19) -0.0075(3)
F1 0.0223(13) 0.0289(16) 0.0215(13) -0.0038(17) 0.0008(10) -0.0033(18)
F2 0.0258(17) 0.0210(17) 0.0280(18) -0.0012(14) 0.0058(14) 0.0017(13)
F3 0.037(2) 0.035(2) 0.039(2) 0.0026(17) 0.0225(18) 0.0070(17)
F4 0.032(2) 0.033(2) 0.036(2) -0.0020(17) 0.0104(17) -0.0120(17)
F5 0.0347(15) 0.0422(17) 0.0199(13) 0.002(2) 0.0064(11) -0.008(2)
O1 0.0259(19) 0.0217(18) 0.0161(18) 0.0042(15) 0.0048(15) 0.0071(15)
O2 0.035(2) 0.029(2) 0.0170(18) 0.0025(17) 0.0013(17) 0.0068(17)
N8 0.024(3) 0.021(2) 0.027(2) 0.0004(19) 0.008(2) -0.0007(19)
C2 0.020(3) 0.029(3) 0.016(2) -0.005(2) -0.001(2) -0.004(2)
C3 0.021(3) 0.020(3) 0.013(2) -0.001(2) 0.000(2) 0.000(2)
C4 0.017(3) 0.022(3) 0.018(3) 0.000(2) 0.005(2) 0.003(2)
C5 0.022(3) 0.023(3) 0.009(2) 0.002(2) 0.004(2) 0.003(2)
C6 0.028(3) 0.020(3) 0.013(2) -0.007(2) 0.002(2) -0.005(2)
C7 0.021(3) 0.021(3) 0.017(3) -0.001(2) 0.005(2) 0.003(2)
C8 0.020(3) 0.017(3) 0.014(2) 0.005(2) 0.004(2) 0.000(2)
C9 0.025(2) 0.018(2) 0.020(2) -0.002(3) 0.0046(19) -0.008(3)
C10 0.028(3) 0.019(3) 0.017(2) -0.002(2) 0.003(2) 0.003(2)
C11 0.023(3) 0.017(3) 0.016(2) 0.001(2) 0.006(2) 0.000(2)
C12 0.027(3) 0.023(3) 0.017(3) -0.004(2) 0.007(2) 0.000(2)
C13 0.019(3) 0.027(3) 0.020(3) -0.002(2) 0.004(2) 0.001(2)
C14 0.021(3) 0.026(3) 0.014(2) -0.005(2) 0.005(2) -0.010(2)
C15 0.028(3) 0.018(3) 0.019(2) -0.003(2) 0.011(2) -0.002(2)
C16 0.022(2) 0.019(3) 0.017(2) 0.002(2) 0.0041(19) 0.001(2)
C17 0.018(2) 0.022(3) 0.019(2) -0.002(3) 0.0005(19) 0.005(3)
C18 0.023(2) 0.022(2) 0.025(2) 0.000(3) 0.007(2) 0.001(3)
C19 0.026(3) 0.031(3) 0.024(3) -0.001(2) 0.007(2) 0.001(2)
C20 0.026(3) 0.033(3) 0.038(3) -0.006(3) 0.005(2) -0.010(3)

loop_
_atom_type_symbol
_atom_type_description
_atom_type_scat_dispersion_real
_atom_type_scat_dispersion_imag
_atom_type_scat_source
C C 0.0033 0.0016
;
International Tables for Crystallography
(Vol. C, Tables 4.2.6.8 and 6.1.1.4)
;
H H 0.0000 0.0000
;
International Tables for Crystallography
(Vol. C, Table 6.1.1.4)
;
Br Br -0.2901 2.4595
;
International Tables for Crystallography
(Vol. C, Tables 4.2.6.8 and 6.1.1.4)
;
F F 0.0171 0.0103
;
International Tables for Crystallography
(Vol. C, Tables 4.2.6.8 and 6.1.1.4)
;
O O 0.0106 0.0060
;
International Tables for Crystallography
(Vol. C, Tables 4.2.6.8 and 6.1.1.4)
;
N N 0.0061 0.0033
;
International Tables for Crystallography
(Vol. C, Tables 4.2.6.8 and 6.1.1.4)
;

loop_
_geom_angle_atom_site_label_1
_geom_angle_atom_site_label_2
_geom_angle_atom_site_label_3
_geom_angle
C2 O1 C4 92.0(3)
C8 N8 C19 120.2(4)
C8 N8 C20 119.7(4)
C19 N8 C20 118.0(4)
O2 C2 O1 125.5(5)
O2 C2 C3 140.2(5)
O1 C2 C3 94.3(4)
C5 C3 C2 119.9(4)
C5 C3 C4 123.5(4)
C2 C3 C4 83.3(3)
C5 C3 H3 109.2
C2 C3 H3 109.2
C4 C3 H3 109.2
O1 C4 C11 112.1(4)
O1 C4 C17 109.0(4)
C11 C4 C17 113.6(4)
O1 C4 C3 89.6(3)
C11 C4 C3 117.7(4)
C17 C4 C3 112.2(4)
C6 C5 C10 117.9(4)
C6 C5 C3 119.6(4)
C10 C5 C3 122.6(4)
C5 C6 C7 121.8(4)
C5 C6 H6 119.1
C7 C6 H6 119.1
C6 C7 C8 120.8(4)
C6 C7 H7 119.6
C8 C7 H7 119.6
N8 C8 C7 121.5(4)
N8 C8 C9 121.0(4)
C7 C8 C9 117.5(4)
C10 C9 C8 120.7(5)
C10 C9 H9 119.6
C8 C9 H9 119.6
C9 C10 C5 121.4(5)
C9 C10 H10 119.3
C5 C10 H10 119.3
C16 C11 C12 118.8(4)
C16 C11 C4 119.8(4)
C12 C11 C4 121.4(4)
C13 C12 C11 120.4(5)
C13 C12 H12 119.8
C11 C12 H12 119.8
C14 C13 C12 119.0(5)
C14 C13 H13 120.5
C12 C13 H13 120.5
C13 C14 C15 121.9(4)
C13 C14 Br14 120.3(4)
C15 C14 Br14 117.7(3)
C14 C15 C16 118.2(5)
C14 C15 H15 120.9
C16 C15 H15 120.9
C15 C16 C11 121.5(5)
C15 C16 H16 119.2
C11 C16 H16 119.2
F1 C17 F2 107.2(4)
F1 C17 C4 111.1(4)
F2 C17 C4 108.4(3)
F1 C17 C18 106.1(3)
F2 C17 C18 107.2(4)
C4 C17 C18 116.4(5)
F5 C18 F4 107.7(5)
F5 C18 F3 108.4(5)
F4 C18 F3 108.2(3)
F5 C18 C17 112.0(3)
F4 C18 C17 110.8(5)
F3 C18 C17 109.7(5)
N8 C19 H19A 109.5
N8 C19 H19B 109.5
H19A C19 H19B 109.5
N8 C19 H19C 109.5
H19A C19 H19C 109.5
H19B C19 H19C 109.5
N8 C20 H20A 109.5
N8 C20 H20B 109.5
H20A C20 H20B 109.5
N8 C20 H20C 109.5
H20A C20 H20C 109.5
H20B C20 H20C 109.5

loop_
_geom_bond_atom_site_label_1
_geom_bond_atom_site_label_2
_geom_bond_distance
Br14 C14 1.910(5)
F1 C17 1.347(5)
F2 C17 1.368(6)
F3 C18 1.334(6)
F4 C18 1.332(7)
F5 C18 1.331(4)
O1 C2 1.407(5)
O1 C4 1.468(5)
O2 C2 1.184(5)
N8 C8 1.378(6)
N8 C19 1.453(6)
N8 C20 1.459(6)
C2 C3 1.528(6)
C3 C5 1.497(6)
C3 C4 1.586(6)
C3 H3 1.0000
C4 C11 1.500(6)
C4 C17 1.526(7)
C5 C6 1.389(6)
C5 C10 1.397(6)
C6 C7 1.390(6)
C6 H6 0.9500
C7 C8 1.401(6)
C7 H7 0.9500
C8 C9 1.420(7)
C9 C10 1.386(5)
C9 H9 0.9500
C10 H10 0.9500
C11 C16 1.389(6)
C11 C12 1.397(6)
C12 C13 1.391(6)
C12 H12 0.9500
C13 C14 1.381(6)
C13 H13 0.9500
C14 C15 1.384(6)
C15 C16 1.388(6)
C15 H15 0.9500
C16 H16 0.9500
C17 C18 1.544(5)
C19 H19A 0.9800
C19 H19B 0.9800
C19 H19C 0.9800
C20 H20A 0.9800
C20 H20B 0.9800
C20 H20C 0.9800

loop_
_geom_torsion_atom_site_label_1
_geom_torsion_atom_site_label_2
_geom_torsion_atom_site_label_3
_geom_torsion_atom_site_label_4
_geom_torsion
C4 O1 C2 O2 -172.1(5)
C4 O1 C2 C3 7.5(4)
O2 C2 C3 C5 47.6(8)
O1 C2 C3 C5 -132.0(4)
O2 C2 C3 C4 172.5(6)
O1 C2 C3 C4 -7.0(3)
C2 O1 C4 C11 112.7(4)
C2 O1 C4 C17 -120.6(4)
C2 O1 C4 C3 -7.2(3)
C5 C3 C4 O1 128.3(4)
C2 C3 C4 O1 6.7(3)
C5 C3 C4 C11 13.5(7)
C2 C3 C4 C11 -108.2(4)
C5 C3 C4 C17 -121.2(5)
C2 C3 C4 C17 117.2(4)
C2 C3 C5 C6 -140.7(4)
C4 C3 C5 C6 116.7(5)
C2 C3 C5 C10 38.7(6)
C4 C3 C5 C10 -63.9(6)
C10 C5 C6 C7 0.9(7)
C3 C5 C6 C7 -179.7(4)
C5 C6 C7 C8 -1.1(7)
C19 N8 C8 C7 -7.2(7)
C20 N8 C8 C7 -170.8(4)
C19 N8 C8 C9 173.4(4)
C20 N8 C8 C9 9.8(7)
C6 C7 C8 N8 -178.2(4)
C6 C7 C8 C9 1.2(7)
N8 C8 C9 C10 178.3(4)
C7 C8 C9 C10 -1.1(7)
C8 C9 C10 C5 1.0(7)
C6 C5 C10 C9 -0.9(7)
C3 C5 C10 C9 179.8(4)
O1 C4 C11 C16 14.9(6)
C17 C4 C11 C16 -109.3(5)
C3 C4 C11 C16 116.7(5)
O1 C4 C11 C12 -165.9(4)
C17 C4 C11 C12 69.9(6)
C3 C4 C11 C12 -64.1(6)
C16 C11 C12 C13 0.9(7)
C4 C11 C12 C13 -178.3(4)
C11 C12 C13 C14 -1.4(7)
C12 C13 C14 C15 0.3(7)
C12 C13 C14 Br14 179.7(4)
C13 C14 C15 C16 1.4(7)
Br14 C14 C15 C16 -178.1(3)
C14 C15 C16 C11 -2.0(7)
C12 C11 C16 C15 0.8(7)
C4 C11 C16 C15 -180.0(4)
O1 C4 C17 F1 48.2(5)
C11 C4 C17 F1 174.1(4)
C3 C4 C17 F1 -49.3(5)
O1 C4 C17 F2 165.8(3)
C11 C4 C17 F2 -68.4(5)
C3 C4 C17 F2 68.2(5)
O1 C4 C17 C18 -73.3(5)
C11 C4 C17 C18 52.5(6)
C3 C4 C17 C18 -170.9(4)
F1 C17 C18 F5 165.5(5)
F2 C17 C18 F5 51.2(7)
C4 C17 C18 F5 -70.4(7)
F1 C17 C18 F4 45.3(6)
F2 C17 C18 F4 -69.1(5)
C4 C17 C18 F4 169.4(4)
F1 C17 C18 F3 -74.1(6)
F2 C17 C18 F3 171.6(4)
C4 C17 C18 F3 50.0(5)
